data_7127822
loop_
_publ_author_name
'Yang, Ziyi'
'Wu, Yuanbo'
'Fu, Yatong'
'Yang, Jianxin'
'Lu, Jian'
'Lu, Ju-You'

_publ_section_title
;
 Palladium-catalyzed selective B(3)-H arylation of o-carboranes with
 arylboronic acids at room temperature.
;
_journal_issue 13
_journal_name_full 'Chemical communications (Cambridge, England)'
_journal_page_first 1655
_journal_page_last 1658
_journal_paper_doi 10.1039/d0cc07591d
_journal_volume 57
_journal_year 2021
_chemical_formula_sum 'C19 H32 B10 N'
_chemical_formula_weight 382.56
_space_group_IT_number 14
_space_group_name_Hall '-P 2yn'
_space_group_name_H-M_alt 'P 1 21/n 1'
_symmetry_cell_setting monoclinic
_symmetry_space_group_name_H-M 'P 1 21/n 1'
_atom_sites_solution_hydrogens geom
_atom_sites_solution_primary direct
_atom_sites_solution_secondary difmap
_audit_creation_method SHELXL-97
_audit_update_record
;
2020-11-10 deposited with the CCDC.	2021-01-11 downloaded from the CCDC.
;
_cell_angle_alpha 90.00
_cell_angle_beta 100.152(3)
_cell_angle_gamma 90.00
_cell_formula_units_Z 4
_cell_length_a 10.8652(9)
_cell_length_b 10.6399(9)
_cell_length_c 19.5358(15)
_cell_measurement_reflns_used 2202
_cell_measurement_temperature 298(2)
_cell_measurement_theta_max 22.024
_cell_measurement_theta_min 2.185
_cell_volume 2223.1(3)
_computing_cell_refinement 'Bruker SMART'
_computing_data_collection 'Bruker SMART'
_computing_data_reduction 'Bruker SAINT'
_computing_molecular_graphics 'Bruker SHELXTL'
_computing_publication_material 'Bruker SHELXTL'
_computing_structure_refinement 'SHELXL-97 (Sheldrick, 1997)'
_computing_structure_solution 'SHELXS-97 (Sheldrick, 1990)'
_diffrn_ambient_temperature 298(2)
_diffrn_measured_fraction_theta_full 0.995
_diffrn_measured_fraction_theta_max 0.995
_diffrn_measurement_device_type 'CCD area detector'
_diffrn_measurement_method 'phi and omega scans'
_diffrn_radiation_monochromator graphite
_diffrn_radiation_source 'fine-focus sealed tube'
_diffrn_radiation_type MoK\a
_diffrn_radiation_wavelength 0.71073
_diffrn_reflns_av_R_equivalents 0.0614
_diffrn_reflns_av_sigmaI/netI 0.0764
_diffrn_reflns_limit_h_max 9
_diffrn_reflns_limit_h_min -12
_diffrn_reflns_limit_k_max 10
_diffrn_reflns_limit_k_min -12
_diffrn_reflns_limit_l_max 23
_diffrn_reflns_limit_l_min -22
_diffrn_reflns_number 10960
_diffrn_reflns_theta_full 25.02
_diffrn_reflns_theta_max 25.02
_diffrn_reflns_theta_min 2.12
_exptl_absorpt_coefficient_mu 0.058
_exptl_absorpt_correction_T_max 0.9782
_exptl_absorpt_correction_T_min 0.9754
_exptl_absorpt_correction_type multi-scan
_exptl_absorpt_process_details sadabs
_exptl_crystal_colour colorless
_exptl_crystal_density_diffrn 1.143
_exptl_crystal_density_method 'not measured'
_exptl_crystal_description block
_exptl_crystal_F_000 812
_exptl_crystal_size_max 0.43
_exptl_crystal_size_mid 0.40
_exptl_crystal_size_min 0.38
_refine_diff_density_max 0.198
_refine_diff_density_min -0.262
_refine_diff_density_rms 0.047
_refine_ls_extinction_method none
_refine_ls_goodness_of_fit_ref 1.013
_refine_ls_hydrogen_treatment mixed
_refine_ls_matrix_type full
_refine_ls_number_parameters 274
_refine_ls_number_reflns 3912
_refine_ls_number_restraints 0
_refine_ls_restrained_S_all 1.013
_refine_ls_R_factor_all 0.1329
_refine_ls_R_factor_gt 0.0695
_refine_ls_shift/su_max 0.001
_refine_ls_shift/su_mean 0.000
_refine_ls_structure_factor_coef Fsqd
_refine_ls_weighting_details 'calc w=1/[\s^2^(Fo^2^)+(0.1193P)^2^+0.0000P] where P=(Fo^2^+2Fc^2^)/3'
_refine_ls_weighting_scheme calc
_refine_ls_wR_factor_gt 0.1842
_refine_ls_wR_factor_ref 0.2162
_reflns_number_gt 2087
_reflns_number_total 3912
_reflns_threshold_expression >2sigma(I)
_cod_data_source_file d0cc07591d2.cif
_cod_data_source_block 201105f
_cod_depositor_comments
;
The following automatic conversions were performed:

data item '_symmetry_cell_setting' value 'Monoclinic' was changed to
'monoclinic' in accordance with the
/home/data/users/saulius/crontab/automatic-downloads/rss-feeds/RSC/lib/dictionaries/cif_core.dic
dictionary named 'cif_core.dic' version 2.4.2 last updated on
2011-04-26.

Automatic conversion script
Id: cif_fix_values 7556 2019-12-06 15:28:31Z antanas 

 Adding full bibliography for 7127821--7127822.cif.
;
_cod_original_sg_symbol_H-M P2(1)/n
_cod_database_code 7127822

loop_
_symmetry_equiv_pos_as_xyz
'x, y, z'
'-x+1/2, y+1/2, -z+1/2'
'-x, -y, -z'
'x-1/2, -y-1/2, z-1/2'

loop_
_atom_site_label
_atom_site_type_symbol
_atom_site_fract_x
_atom_site_fract_y
_atom_site_fract_z
_atom_site_U_iso_or_equiv
_atom_site_adp_type
_atom_site_occupancy
_atom_site_symmetry_multiplicity
_atom_site_calc_flag
_atom_site_refinement_flags
_atom_site_disorder_assembly
_atom_site_disorder_group
N1 N -0.1166(3) 0.9730(2) 0.08016(13) 0.0559(8) Uani 1 1 d . . .
B3 B 0.0796(3) 0.8743(3) 0.22575(17) 0.0395(8) Uani 1 1 d . . .
B4 B -0.0347(3) 0.7710(3) 0.24741(18) 0.0417(9) Uani 1 1 d . . .
H4 H -0.0408 0.6740 0.2276 0.050 Uiso 1 1 calc R . .
B5 B -0.1694(4) 0.8553(3) 0.25603(19) 0.0464(9) Uani 1 1 d . . .
H5 H -0.2633 0.8141 0.2420 0.056 Uiso 1 1 calc R . .
B6 B -0.1422(3) 1.0149(3) 0.24102(19) 0.0436(9) Uani 1 1 d . . .
H6 H -0.2169 1.0788 0.2168 0.052 Uiso 1 1 calc R . .
B7 B -0.0185(4) 1.0635(4) 0.30548(19) 0.0525(10) Uani 1 1 d . . .
H7 H -0.0125 1.1611 0.3244 0.063 Uiso 1 1 calc R . .
B8 B 0.1146(4) 0.9785(4) 0.29650(18) 0.0513(10) Uani 1 1 d . . .
H8 H 0.2083 1.0206 0.3096 0.062 Uiso 1 1 calc R . .
B9 B 0.0874(4) 0.8188(4) 0.31138(18) 0.0506(10) Uani 1 1 d . . .
H9 H 0.1622 0.7541 0.3345 0.061 Uiso 1 1 calc R . .
B10 B -0.0649(4) 0.8081(4) 0.32970(19) 0.0540(10) Uani 1 1 d . . .
H10 H -0.0904 0.7360 0.3651 0.065 Uiso 1 1 calc R . .
B11 B -0.1308(4) 0.9597(4) 0.3262(2) 0.0551(11) Uani 1 1 d . . .
H11 H -0.1987 0.9879 0.3589 0.066 Uiso 1 1 calc R . .
B12 B 0.0294(4) 0.9357(4) 0.3611(2) 0.0599(11) Uani 1 1 d . . .
H12 H 0.0667 0.9478 0.4168 0.072 Uiso 1 1 calc R . .
C1 C -0.0796(3) 0.8973(2) 0.19721(14) 0.0344(7) Uani 1 1 d . . .
C2 C 0.0098(3) 1.0210(3) 0.22690(14) 0.0388(7) Uani 1 1 d . . .
C3 C -0.1332(3) 0.8811(3) 0.12239(15) 0.0368(7) Uani 1 1 d . . .
C4 C -0.1975(3) 0.7748(3) 0.09981(18) 0.0560(9) Uani 1 1 d . . .
H4A H -0.2077 0.7108 0.1308 0.067 Uiso 1 1 calc R . .
C5 C -0.2468(3) 0.7638(4) 0.0306(2) 0.0699(11) Uani 1 1 d . . .
H5A H -0.2919 0.6926 0.0138 0.084 Uiso 1 1 calc R . .
C6 C -0.2291(4) 0.8574(4) -0.0127(2) 0.0744(12) Uani 1 1 d . . .
H6A H -0.2608 0.8515 -0.0600 0.089 Uiso 1 1 calc R . .
C7 C -0.1650(4) 0.9594(4) 0.01322(19) 0.0774(12) Uani 1 1 d . . .
H7A H -0.1537 1.0239 -0.0172 0.093 Uiso 1 1 calc R . .
C8 C 0.0498(3) 1.1203(3) 0.17951(17) 0.0485(8) Uani 1 1 d . . .
H8A H 0.1318 1.1504 0.2010 0.058 Uiso 1 1 calc R . .
H8B H 0.0592 1.0796 0.1363 0.058 Uiso 1 1 calc R . .
C9 C -0.0327(4) 1.2319(3) 0.16192(19) 0.0604(10) Uani 1 1 d . . .
H9A H -0.0425 1.2753 0.2043 0.072 Uiso 1 1 calc R . .
H9B H -0.1147 1.2046 0.1388 0.072 Uiso 1 1 calc R . .
C10 C 0.0224(4) 1.3216(3) 0.1147(2) 0.0795(13) Uani 1 1 d . . .
H10A H 0.1082 1.3399 0.1357 0.095 Uiso 1 1 calc R . .
H10B H 0.0237 1.2802 0.0706 0.095 Uiso 1 1 calc R . .
C11 C -0.0452(5) 1.4386(4) 0.1018(2) 0.1001(16) Uani 1 1 d . . .
H11A H -0.1301 1.4215 0.0805 0.150 Uiso 1 1 calc R . .
H11B H -0.0063 1.4900 0.0713 0.150 Uiso 1 1 calc R . .
H11C H -0.0442 1.4820 0.1450 0.150 Uiso 1 1 calc R . .
C12 C 0.1667(3) 0.8438(3) 0.17258(15) 0.0387(7) Uani 1 1 d . . .
C13 C 0.2782(3) 0.9051(3) 0.17419(16) 0.0461(8) Uani 1 1 d . . .
H13 H 0.3015 0.9665 0.2078 0.055 Uiso 1 1 calc R . .
C14 C 0.3579(3) 0.8789(3) 0.12751(18) 0.0511(9) Uani 1 1 d . . .
C15 C 0.3240(3) 0.7871(3) 0.07807(17) 0.0538(9) Uani 1 1 d . . .
C16 C 0.2150(3) 0.7251(3) 0.07715(17) 0.0585(9) Uani 1 1 d . . .
H16 H 0.1924 0.6621 0.0444 0.070 Uiso 1 1 calc R . .
C17 C 0.1372(3) 0.7525(3) 0.12301(16) 0.0490(8) Uani 1 1 d . . .
H17 H 0.0627 0.7082 0.1205 0.059 Uiso 1 1 calc R . .
C18 C 0.4773(3) 0.9491(4) 0.1329(2) 0.0795(12) Uani 1 1 d . . .
H18A H 0.5458 0.8908 0.1390 0.119 Uiso 1 1 calc R . .
H18B H 0.4862 1.0049 0.1721 0.119 Uiso 1 1 calc R . .
H18C H 0.4770 0.9968 0.0912 0.119 Uiso 1 1 calc R . .
C19 C 0.4055(4) 0.7562(4) 0.0261(2) 0.0923(15) Uani 1 1 d . . .
H19A H 0.3659 0.6925 -0.0050 0.138 Uiso 1 1 calc R . .
H19B H 0.4848 0.7258 0.0499 0.138 Uiso 1 1 calc R . .
H19C H 0.4180 0.8303 0.0002 0.138 Uiso 1 1 calc R . .

loop_
_atom_site_aniso_label
_atom_site_aniso_U_11
_atom_site_aniso_U_22
_atom_site_aniso_U_33
_atom_site_aniso_U_23
_atom_site_aniso_U_13
_atom_site_aniso_U_12
N1 0.066(2) 0.0547(17) 0.0431(17) 0.0111(14) -0.0018(14) 0.0029(15)
B3 0.036(2) 0.0414(19) 0.041(2) -0.0032(16) 0.0053(16) -0.0031(16)
B4 0.049(2) 0.0359(18) 0.042(2) 0.0069(16) 0.0145(17) 0.0024(16)
B5 0.044(2) 0.048(2) 0.051(2) 0.0057(17) 0.0203(18) -0.0038(17)
B6 0.039(2) 0.0400(19) 0.055(2) -0.0034(17) 0.0162(18) 0.0037(16)
B7 0.056(3) 0.054(2) 0.050(2) -0.0154(19) 0.0132(19) -0.0016(19)
B8 0.044(2) 0.059(2) 0.048(2) -0.0057(19) 0.0017(18) -0.0038(19)
B9 0.051(2) 0.059(2) 0.041(2) 0.0075(18) 0.0056(18) 0.0105(19)
B10 0.062(3) 0.057(2) 0.047(2) 0.0088(19) 0.022(2) 0.001(2)
B11 0.059(3) 0.062(3) 0.050(2) -0.0049(19) 0.027(2) 0.001(2)
B12 0.070(3) 0.071(3) 0.039(2) -0.008(2) 0.010(2) 0.005(2)
C1 0.0323(16) 0.0332(15) 0.0395(17) 0.0025(13) 0.0110(13) -0.0005(12)
C2 0.0371(17) 0.0368(16) 0.0431(18) -0.0044(13) 0.0092(14) -0.0017(13)
C3 0.0282(15) 0.0416(17) 0.0409(17) 0.0004(14) 0.0066(13) 0.0044(13)
C4 0.050(2) 0.060(2) 0.057(2) -0.0085(17) 0.0049(17) -0.0116(17)
C5 0.050(2) 0.087(3) 0.070(3) -0.031(2) 0.002(2) -0.010(2)
C6 0.061(3) 0.102(3) 0.053(2) -0.007(2) -0.010(2) 0.016(2)
C7 0.099(3) 0.077(3) 0.049(2) 0.015(2) -0.008(2) 0.005(3)
C8 0.0411(18) 0.0430(18) 0.064(2) 0.0032(16) 0.0164(16) -0.0046(15)
C9 0.069(2) 0.0398(18) 0.078(3) 0.0091(18) 0.030(2) 0.0071(17)
C10 0.083(3) 0.054(2) 0.110(3) 0.021(2) 0.040(3) 0.007(2)
C11 0.122(4) 0.059(3) 0.130(4) 0.014(3) 0.052(3) 0.009(3)
C12 0.0320(17) 0.0389(17) 0.0456(18) 0.0100(14) 0.0084(14) 0.0095(13)
C13 0.0366(18) 0.0503(19) 0.052(2) 0.0036(15) 0.0082(15) 0.0027(15)
C14 0.0357(18) 0.055(2) 0.063(2) 0.0192(18) 0.0102(16) 0.0079(16)
C15 0.050(2) 0.066(2) 0.048(2) 0.0112(18) 0.0147(17) 0.0106(18)
C16 0.056(2) 0.066(2) 0.053(2) -0.0060(18) 0.0111(18) 0.0081(19)
C17 0.0423(19) 0.052(2) 0.054(2) -0.0039(16) 0.0126(16) 0.0046(15)
C18 0.053(2) 0.082(3) 0.108(3) 0.011(2) 0.027(2) -0.005(2)
C19 0.087(3) 0.129(4) 0.072(3) 0.005(3) 0.046(3) 0.014(3)

loop_
_atom_type_symbol
_atom_type_description
_atom_type_scat_dispersion_real
_atom_type_scat_dispersion_imag
_atom_type_scat_source
C C 0.0033 0.0016 'International Tables Vol C Tables 4.2.6.8 and 6.1.1.4'
H H 0.0000 0.0000 'International Tables Vol C Tables 4.2.6.8 and 6.1.1.4'
B B 0.0013 0.0007 'International Tables Vol C Tables 4.2.6.8 and 6.1.1.4'
N N 0.0061 0.0033 'International Tables Vol C Tables 4.2.6.8 and 6.1.1.4'

loop_
_geom_angle_atom_site_label_1
_geom_angle_atom_site_label_2
_geom_angle_atom_site_label_3
_geom_angle
_geom_angle_site_symmetry_1
_geom_angle_site_symmetry_3
_geom_angle_publ_flag
C3 N1 C7 117.6(3) . . ?
C12 B3 C2 120.9(2) . . ?
C12 B3 C1 120.2(2) . . ?
C2 B3 C1 57.73(17) . . ?
C12 B3 B8 125.6(3) . . ?
C2 B3 B8 57.20(18) . . ?
C1 B3 B8 103.2(2) . . ?
C12 B3 B9 129.1(3) . . ?
C2 B3 B9 103.7(2) . . ?
C1 B3 B9 103.3(2) . . ?
B8 B3 B9 59.9(2) . . ?
C12 B3 B4 124.5(3) . . ?
C2 B3 B4 103.3(2) . . ?
C1 B3 B4 57.45(18) . . ?
B8 B3 B4 105.5(2) . . ?
B9 B3 B4 58.8(2) . . ?
C1 B4 B9 107.0(2) . . ?
C1 B4 B10 105.9(2) . . ?
B9 B4 B10 60.8(2) . . ?
C1 B4 B5 59.05(18) . . ?
B9 B4 B5 109.1(3) . . ?
B10 B4 B5 59.9(2) . . ?
C1 B4 B3 60.49(18) . . ?
B9 B4 B3 60.5(2) . . ?
B10 B4 B3 109.6(3) . . ?
B5 B4 B3 109.9(2) . . ?
C1 B4 H4 123.4 . . ?
B9 B4 H4 121.3 . . ?
B10 B4 H4 121.8 . . ?
B5 B4 H4 121.0 . . ?
B3 B4 H4 120.1 . . ?
C1 B5 B10 105.5(3) . . ?
C1 B5 B4 58.55(18) . . ?
B10 B5 B4 59.8(2) . . ?
C1 B5 B11 106.0(2) . . ?
B10 B5 B11 60.4(2) . . ?
B4 B5 B11 108.1(3) . . ?
C1 B5 B6 59.86(18) . . ?
B10 B5 B6 108.2(3) . . ?
B4 B5 B6 108.1(2) . . ?
B11 B5 B6 59.7(2) . . ?
C1 B5 H5 123.8 . . ?
B10 B5 H5 122.1 . . ?
B4 B5 H5 121.8 . . ?
B11 B5 H5 122.0 . . ?
B6 B5 H5 121.3 . . ?
C1 B6 C2 58.29(17) . . ?
C1 B6 B11 105.1(2) . . ?
C2 B6 B11 104.8(3) . . ?
C1 B6 B7 104.6(2) . . ?
C2 B6 B7 57.84(19) . . ?
B11 B6 B7 59.9(2) . . ?
C1 B6 B5 58.22(18) . . ?
C2 B6 B5 104.9(2) . . ?
B11 B6 B5 60.1(2) . . ?
B7 B6 B5 107.2(3) . . ?
C1 B6 H6 124.1 . . ?
C2 B6 H6 124.3 . . ?
B11 B6 H6 122.7 . . ?
B7 B6 H6 122.8 . . ?
B5 B6 H6 122.4 . . ?
C2 B7 B8 58.59(19) . . ?
C2 B7 B11 106.8(3) . . ?
B8 B7 B11 108.8(3) . . ?
C2 B7 B6 60.27(19) . . ?
B8 B7 B6 108.7(3) . . ?
B11 B7 B6 60.0(2) . . ?
C2 B7 B12 105.9(3) . . ?
B8 B7 B12 60.0(2) . . ?
B11 B7 B12 60.7(2) . . ?
B6 B7 B12 108.8(3) . . ?
C2 B7 H7 123.4 . . ?
B8 B7 H7 121.5 . . ?
B11 B7 H7 121.5 . . ?
B6 B7 H7 120.9 . . ?
B12 B7 H7 121.8 . . ?
C2 B8 B7 58.9(2) . . ?
C2 B8 B12 106.6(3) . . ?
B7 B8 B12 60.6(2) . . ?
C2 B8 B9 106.6(3) . . ?
B7 B8 B9 108.6(3) . . ?
B12 B8 B9 60.3(2) . . ?
C2 B8 B3 60.71(19) . . ?
B7 B8 B3 109.8(3) . . ?
B12 B8 B3 109.5(3) . . ?
B9 B8 B3 60.1(2) . . ?
C2 B8 H8 123.2 . . ?
B7 B8 H8 121.1 . . ?
B12 B8 H8 121.5 . . ?
B9 B8 H8 122.1 . . ?
B3 B8 H8 120.2 . . ?
B4 B9 B10 59.9(2) . . ?
B4 B9 B8 107.1(3) . . ?
B10 B9 B8 106.8(3) . . ?
B4 B9 B3 60.7(2) . . ?
B10 B9 B3 109.0(3) . . ?
B8 B9 B3 60.0(2) . . ?
B4 B9 B12 107.6(3) . . ?
B10 B9 B12 59.5(2) . . ?
B8 B9 B12 59.7(2) . . ?
B3 B9 B12 109.0(3) . . ?
B4 B9 H9 122.0 . . ?
B10 B9 H9 122.0 . . ?
B8 B9 H9 122.7 . . ?
B3 B9 H9 120.6 . . ?
B12 B9 H9 121.7 . . ?
B4 B10 B5 60.3(2) . . ?
B4 B10 B12 107.8(3) . . ?
B5 B10 B12 108.8(3) . . ?
B4 B10 B9 59.3(2) . . ?
B5 B10 B9 108.2(3) . . ?
B12 B10 B9 60.4(2) . . ?
B4 B10 B11 108.2(3) . . ?
B5 B10 B11 60.2(2) . . ?
B12 B10 B11 60.7(2) . . ?
B9 B10 B11 108.9(3) . . ?
B4 B10 H10 122.1 . . ?
B5 B10 H10 121.3 . . ?
B12 B10 H10 121.2 . . ?
B9 B10 H10 121.6 . . ?
B11 B10 H10 121.2 . . ?
B7 B11 B6 60.1(2) . . ?
B7 B11 B5 107.5(2) . . ?
B6 B11 B5 60.2(2) . . ?
B7 B11 B10 107.0(3) . . ?
B6 B11 B10 107.8(3) . . ?
B5 B11 B10 59.4(2) . . ?
B7 B11 B12 60.1(2) . . ?
B6 B11 B12 108.4(3) . . ?
B5 B11 B12 107.0(3) . . ?
B10 B11 B12 59.2(2) . . ?
B7 B11 H11 122.0 . . ?
B6 B11 H11 121.3 . . ?
B5 B11 H11 122.2 . . ?
B10 B11 H11 122.5 . . ?
B12 B11 H11 122.0 . . ?
B10 B12 B8 107.5(3) . . ?
B10 B12 B7 107.0(3) . . ?
B8 B12 B7 59.4(2) . . ?
B10 B12 B9 60.1(2) . . ?
B8 B12 B9 60.0(2) . . ?
B7 B12 B9 107.5(3) . . ?
B10 B12 B11 60.1(2) . . ?
B8 B12 B11 107.0(3) . . ?
B7 B12 B11 59.2(2) . . ?
B9 B12 B11 108.1(3) . . ?
B10 B12 H12 122.0 . . ?
B8 B12 H12 122.2 . . ?
B7 B12 H12 122.6 . . ?
B9 B12 H12 121.5 . . ?
B11 B12 H12 122.0 . . ?
C3 C1 C2 122.3(2) . . ?
C3 C1 B4 120.2(2) . . ?
C2 C1 B4 109.5(2) . . ?
C3 C1 B5 117.7(2) . . ?
C2 C1 B5 109.9(2) . . ?
B4 C1 B5 62.39(19) . . ?
C3 C1 B6 116.9(2) . . ?
C2 C1 B6 60.88(17) . . ?
B4 C1 B6 112.9(2) . . ?
B5 C1 B6 61.92(19) . . ?
C3 C1 B3 119.6(2) . . ?
C2 C1 B3 61.09(17) . . ?
B4 C1 B3 62.06(19) . . ?
B5 C1 B3 113.9(2) . . ?
B6 C1 B3 113.6(2) . . ?
C8 C2 B8 117.2(3) . . ?
C8 C2 C1 123.1(2) . . ?
B8 C2 C1 109.8(2) . . ?
C8 C2 B7 119.3(2) . . ?
B8 C2 B7 62.5(2) . . ?
C1 C2 B7 109.8(2) . . ?
C8 C2 B6 120.6(2) . . ?
B8 C2 B6 113.2(2) . . ?
C1 C2 B6 60.83(17) . . ?
B7 C2 B6 61.9(2) . . ?
C8 C2 B3 116.4(2) . . ?
B8 C2 B3 62.1(2) . . ?
C1 C2 B3 61.18(17) . . ?
B7 C2 B3 113.8(2) . . ?
B6 C2 B3 113.6(2) . . ?
N1 C3 C4 122.3(3) . . ?
N1 C3 C1 117.3(3) . . ?
C4 C3 C1 120.3(3) . . ?
C3 C4 C5 118.7(3) . . ?
C3 C4 H4A 120.7 . . ?
C5 C4 H4A 120.7 . . ?
C6 C5 C4 119.0(4) . . ?
C6 C5 H5A 120.5 . . ?
C4 C5 H5A 120.5 . . ?
C7 C6 C5 119.1(4) . . ?
C7 C6 H6A 120.5 . . ?
C5 C6 H6A 120.5 . . ?
N1 C7 C6 123.3(4) . . ?
N1 C7 H7A 118.3 . . ?
C6 C7 H7A 118.3 . . ?
C9 C8 C2 118.0(3) . . ?
C9 C8 H8A 107.8 . . ?
C2 C8 H8A 107.8 . . ?
C9 C8 H8B 107.8 . . ?
C2 C8 H8B 107.8 . . ?
H8A C8 H8B 107.1 . . ?
C8 C9 C10 110.7(3) . . ?
C8 C9 H9A 109.5 . . ?
C10 C9 H9A 109.5 . . ?
C8 C9 H9B 109.5 . . ?
C10 C9 H9B 109.5 . . ?
H9A C9 H9B 108.1 . . ?
C11 C10 C9 113.8(3) . . ?
C11 C10 H10A 108.8 . . ?
C9 C10 H10A 108.8 . . ?
C11 C10 H10B 108.8 . . ?
C9 C10 H10B 108.8 . . ?
H10A C10 H10B 107.7 . . ?
C10 C11 H11A 109.5 . . ?
C10 C11 H11B 109.5 . . ?
H11A C11 H11B 109.5 . . ?
C10 C11 H11C 109.5 . . ?
H11A C11 H11C 109.5 . . ?
H11B C11 H11C 109.5 . . ?
C17 C12 C13 116.7(3) . . ?
C17 C12 B3 121.7(3) . . ?
C13 C12 B3 121.6(3) . . ?
C12 C13 C14 122.6(3) . . ?
C12 C13 H13 118.7 . . ?
C14 C13 H13 118.7 . . ?
C15 C14 C13 118.7(3) . . ?
C15 C14 C18 122.0(3) . . ?
C13 C14 C18 119.3(3) . . ?
C16 C15 C14 118.7(3) . . ?
C16 C15 C19 120.3(4) . . ?
C14 C15 C19 120.9(4) . . ?
C15 C16 C17 121.9(3) . . ?
C15 C16 H16 119.0 . . ?
C17 C16 H16 119.0 . . ?
C16 C17 C12 121.3(3) . . ?
C16 C17 H17 119.4 . . ?
C12 C17 H17 119.4 . . ?
C14 C18 H18A 109.5 . . ?
C14 C18 H18B 109.5 . . ?
H18A C18 H18B 109.5 . . ?
C14 C18 H18C 109.5 . . ?
H18A C18 H18C 109.5 . . ?
H18B C18 H18C 109.5 . . ?
C15 C19 H19A 109.5 . . ?
C15 C19 H19B 109.5 . . ?
H19A C19 H19B 109.5 . . ?
C15 C19 H19C 109.5 . . ?
H19A C19 H19C 109.5 . . ?
H19B C19 H19C 109.5 . . ?

loop_
_geom_bond_atom_site_label_1
_geom_bond_atom_site_label_2
_geom_bond_distance
_geom_bond_site_symmetry_2
_geom_bond_publ_flag
N1 C3 1.312(3) . ?
N1 C7 1.328(4) . ?
B3 C12 1.558(4) . ?
B3 C2 1.737(4) . ?
B3 C1 1.739(4) . ?
B3 B8 1.760(5) . ?
B3 B9 1.762(5) . ?
B3 B4 1.765(5) . ?
B4 C1 1.684(4) . ?
B4 B9 1.731(5) . ?
B4 B10 1.741(5) . ?
B4 B5 1.749(5) . ?
B4 H4 1.1000 . ?
B5 C1 1.693(4) . ?
B5 B10 1.743(6) . ?
B5 B11 1.756(5) . ?
B5 B6 1.757(5) . ?
B5 H5 1.1000 . ?
B6 C1 1.722(4) . ?
B6 C2 1.723(4) . ?
B6 B11 1.748(5) . ?
B6 B7 1.750(5) . ?
B6 H6 1.1000 . ?
B7 C2 1.680(4) . ?
B7 B8 1.740(5) . ?
B7 B11 1.745(6) . ?
B7 B12 1.761(6) . ?
B7 H7 1.1000 . ?
B8 C2 1.674(5) . ?
B8 B12 1.752(5) . ?
B8 B9 1.757(5) . ?
B8 H8 1.1000 . ?
B9 B10 1.757(6) . ?
B9 B12 1.762(5) . ?
B9 H9 1.1000 . ?
B10 B12 1.746(6) . ?
B10 B11 1.761(6) . ?
B10 H10 1.1000 . ?
B11 B12 1.773(6) . ?
B11 H11 1.1000 . ?
B12 H12 1.1000 . ?
C1 C3 1.485(4) . ?
C1 C2 1.678(4) . ?
C2 C8 1.517(4) . ?
C3 C4 1.362(4) . ?
C4 C5 1.369(5) . ?
C4 H4A 0.9300 . ?
C5 C6 1.342(5) . ?
C5 H5A 0.9300 . ?
C6 C7 1.339(5) . ?
C6 H6A 0.9300 . ?
C7 H7A 0.9300 . ?
C8 C9 1.492(4) . ?
C8 H8A 0.9700 . ?
C8 H8B 0.9700 . ?
C9 C10 1.521(5) . ?
C9 H9A 0.9700 . ?
C9 H9B 0.9700 . ?
C10 C11 1.445(5) . ?
C10 H10A 0.9700 . ?
C10 H10B 0.9700 . ?
C11 H11A 0.9600 . ?
C11 H11B 0.9600 . ?
C11 H11C 0.9600 . ?
C12 C17 1.370(4) . ?
C12 C13 1.371(4) . ?
C13 C14 1.392(4) . ?
C13 H13 0.9300 . ?
C14 C15 1.377(5) . ?
C14 C18 1.484(4) . ?
C15 C16 1.353(5) . ?
C15 C19 1.496(5) . ?
C16 C17 1.367(4) . ?
C16 H16 0.9300 . ?
C17 H17 0.9300 . ?
C18 H18A 0.9600 . ?
C18 H18B 0.9600 . ?
C18 H18C 0.9600 . ?
C19 H19A 0.9600 . ?
C19 H19B 0.9600 . ?
C19 H19C 0.9600 . ?

loop_
_geom_torsion_atom_site_label_1
_geom_torsion_atom_site_label_2
_geom_torsion_atom_site_label_3
_geom_torsion_atom_site_label_4
_geom_torsion
_geom_torsion_site_symmetry_1
_geom_torsion_site_symmetry_2
_geom_torsion_site_symmetry_3
_geom_torsion_site_symmetry_4
_geom_torsion_publ_flag
C12 B3 B4 C1 -106.5(3) . . . . ?
C2 B3 B4 C1 36.8(2) . . . . ?
B8 B3 B4 C1 96.0(2) . . . . ?
B9 B3 B4 C1 134.9(3) . . . . ?
C12 B3 B4 B9 118.5(3) . . . . ?
C2 B3 B4 B9 -98.2(2) . . . . ?
C1 B3 B4 B9 -134.9(3) . . . . ?
B8 B3 B4 B9 -39.0(2) . . . . ?
C12 B3 B4 B10 155.8(3) . . . . ?
C2 B3 B4 B10 -60.9(3) . . . . ?
C1 B3 B4 B10 -97.7(3) . . . . ?
B8 B3 B4 B10 -1.7(3) . . . . ?
B9 B3 B4 B10 37.2(3) . . . . ?
C12 B3 B4 B5 -140.2(3) . . . . ?
C2 B3 B4 B5 3.1(3) . . . . ?
C1 B3 B4 B5 -33.6(2) . . . . ?
B8 B3 B4 B5 62.3(3) . . . . ?
B9 B3 B4 B5 101.3(3) . . . . ?
B9 B4 B5 C1 98.8(3) . . . . ?
B10 B4 B5 C1 135.9(3) . . . . ?
B3 B4 B5 C1 34.2(2) . . . . ?
C1 B4 B5 B10 -135.9(3) . . . . ?
B9 B4 B5 B10 -37.1(3) . . . . ?
B3 B4 B5 B10 -101.7(3) . . . . ?
C1 B4 B5 B11 -98.1(3) . . . . ?
B9 B4 B5 B11 0.7(3) . . . . ?
B10 B4 B5 B11 37.8(2) . . . . ?
B3 B4 B5 B11 -63.9(3) . . . . ?
C1 B4 B5 B6 -34.9(2) . . . . ?
B9 B4 B5 B6 63.9(3) . . . . ?
B10 B4 B5 B6 100.9(3) . . . . ?
B3 B4 B5 B6 -0.8(3) . . . . ?
B10 B5 B6 C1 97.7(3) . . . . ?
B4 B5 B6 C1 34.4(2) . . . . ?
B11 B5 B6 C1 135.2(3) . . . . ?
C1 B5 B6 C2 -36.4(2) . . . . ?
B10 B5 B6 C2 61.3(3) . . . . ?
B4 B5 B6 C2 -2.0(3) . . . . ?
B11 B5 B6 C2 98.8(3) . . . . ?
C1 B5 B6 B11 -135.2(3) . . . . ?
B10 B5 B6 B11 -37.4(3) . . . . ?
B4 B5 B6 B11 -100.8(3) . . . . ?
C1 B5 B6 B7 -96.8(3) . . . . ?
B10 B5 B6 B7 0.9(3) . . . . ?
B4 B5 B6 B7 -62.4(3) . . . . ?
B11 B5 B6 B7 38.4(2) . . . . ?
C1 B6 B7 C2 36.4(2) . . . . ?
B11 B6 B7 C2 135.6(3) . . . . ?
B5 B6 B7 C2 97.1(2) . . . . ?
C1 B6 B7 B8 2.1(3) . . . . ?
C2 B6 B7 B8 -34.2(2) . . . . ?
B11 B6 B7 B8 101.3(3) . . . . ?
B5 B6 B7 B8 62.8(3) . . . . ?
C1 B6 B7 B11 -99.2(3) . . . . ?
C2 B6 B7 B11 -135.6(3) . . . . ?
B5 B6 B7 B11 -38.5(2) . . . . ?
C1 B6 B7 B12 -61.7(3) . . . . ?
C2 B6 B7 B12 -98.0(3) . . . . ?
B11 B6 B7 B12 37.6(3) . . . . ?
B5 B6 B7 B12 -0.9(3) . . . . ?
B11 B7 B8 C2 98.7(3) . . . . ?
B6 B7 B8 C2 34.9(2) . . . . ?
B12 B7 B8 C2 136.3(3) . . . . ?
C2 B7 B8 B12 -136.3(3) . . . . ?
B11 B7 B8 B12 -37.7(3) . . . . ?
B6 B7 B8 B12 -101.4(3) . . . . ?
C2 B7 B8 B9 -98.6(3) . . . . ?
B11 B7 B8 B9 0.1(4) . . . . ?
B6 B7 B8 B9 -63.6(3) . . . . ?
B12 B7 B8 B9 37.8(3) . . . . ?
C2 B7 B8 B3 -34.5(2) . . . . ?
B11 B7 B8 B3 64.2(3) . . . . ?
B6 B7 B8 B3 0.4(4) . . . . ?
B12 B7 B8 B3 101.8(3) . . . . ?
C12 B3 B8 C2 106.9(3) . . . . ?
C1 B3 B8 C2 -36.5(2) . . . . ?
B9 B3 B8 C2 -134.4(3) . . . . ?
B4 B3 B8 C2 -96.0(2) . . . . ?
C12 B3 B8 B7 140.7(3) . . . . ?
C2 B3 B8 B7 33.8(2) . . . . ?
C1 B3 B8 B7 -2.7(3) . . . . ?
B9 B3 B8 B7 -100.6(3) . . . . ?
B4 B3 B8 B7 -62.2(3) . . . . ?
C12 B3 B8 B12 -154.6(3) . . . . ?
C2 B3 B8 B12 98.5(3) . . . . ?
C1 B3 B8 B12 62.0(3) . . . . ?
B9 B3 B8 B12 -35.9(3) . . . . ?
B4 B3 B8 B12 2.6(3) . . . . ?
C12 B3 B8 B9 -118.7(3) . . . . ?
C2 B3 B8 B9 134.4(3) . . . . ?
C1 B3 B8 B9 97.9(2) . . . . ?
B4 B3 B8 B9 38.4(2) . . . . ?
C1 B4 B9 B10 99.1(3) . . . . ?
B5 B4 B9 B10 36.7(2) . . . . ?
B3 B4 B9 B10 139.2(3) . . . . ?
C1 B4 B9 B8 -0.7(3) . . . . ?
B10 B4 B9 B8 -99.8(3) . . . . ?
B5 B4 B9 B8 -63.1(3) . . . . ?
B3 B4 B9 B8 39.4(2) . . . . ?
C1 B4 B9 B3 -40.1(2) . . . . ?
B10 B4 B9 B3 -139.2(3) . . . . ?
B5 B4 B9 B3 -102.5(2) . . . . ?
C1 B4 B9 B12 62.2(3) . . . . ?
B10 B4 B9 B12 -36.9(3) . . . . ?
B5 B4 B9 B12 -0.2(3) . . . . ?
B3 B4 B9 B12 102.3(3) . . . . ?
C2 B8 B9 B4 0.8(3) . . . . ?
B7 B8 B9 B4 62.9(3) . . . . ?
B12 B8 B9 B4 100.8(3) . . . . ?
B3 B8 B9 B4 -39.7(2) . . . . ?
C2 B8 B9 B10 -62.1(3) . . . . ?
B7 B8 B9 B10 0.0(3) . . . . ?
B12 B8 B9 B10 37.8(3) . . . . ?
B3 B8 B9 B10 -102.6(3) . . . . ?
C2 B8 B9 B3 40.5(2) . . . . ?
B7 B8 B9 B3 102.6(3) . . . . ?
B12 B8 B9 B3 140.5(3) . . . . ?
C2 B8 B9 B12 -100.0(3) . . . . ?
B7 B8 B9 B12 -37.9(3) . . . . ?
B3 B8 B9 B12 -140.5(3) . . . . ?
C12 B3 B9 B4 -111.1(4) . . . . ?
C2 B3 B9 B4 97.4(2) . . . . ?
C1 B3 B9 B4 37.8(2) . . . . ?
B8 B3 B9 B4 135.5(3) . . . . ?
C12 B3 B9 B10 -147.8(3) . . . . ?
C2 B3 B9 B10 60.7(3) . . . . ?
C1 B3 B9 B10 1.1(3) . . . . ?
B8 B3 B9 B10 98.8(3) . . . . ?
B4 B3 B9 B10 -36.7(2) . . . . ?
C12 B3 B9 B8 113.3(4) . . . . ?
C2 B3 B9 B8 -38.2(2) . . . . ?
C1 B3 B9 B8 -97.7(2) . . . . ?
B4 B3 B9 B8 -135.5(3) . . . . ?
C12 B3 B9 B12 148.8(3) . . . . ?
C2 B3 B9 B12 -2.7(3) . . . . ?
C1 B3 B9 B12 -62.2(3) . . . . ?
B8 B3 B9 B12 35.5(3) . . . . ?
B4 B3 B9 B12 -100.0(3) . . . . ?
C1 B4 B10 B5 38.4(2) . . . . ?
B9 B4 B10 B5 139.3(3) . . . . ?
B3 B4 B10 B5 102.2(3) . . . . ?
C1 B4 B10 B12 -63.5(3) . . . . ?
B9 B4 B10 B12 37.4(3) . . . . ?
B5 B4 B10 B12 -101.9(3) . . . . ?
B3 B4 B10 B12 0.2(4) . . . . ?
C1 B4 B10 B9 -100.9(3) . . . . ?
B5 B4 B10 B9 -139.3(3) . . . . ?
B3 B4 B10 B9 -37.1(2) . . . . ?
C1 B4 B10 B11 0.7(4) . . . . ?
B9 B4 B10 B11 101.6(3) . . . . ?
B5 B4 B10 B11 -37.7(3) . . . . ?
B3 B4 B10 B11 64.4(3) . . . . ?
C1 B5 B10 B4 -38.0(2) . . . . ?
B11 B5 B10 B4 -138.0(3) . . . . ?
B6 B5 B10 B4 -100.8(3) . . . . ?
C1 B5 B10 B12 62.2(3) . . . . ?
B4 B5 B10 B12 100.3(3) . . . . ?
B11 B5 B10 B12 -37.7(3) . . . . ?
B6 B5 B10 B12 -0.6(3) . . . . ?
C1 B5 B10 B9 -1.8(3) . . . . ?
B4 B5 B10 B9 36.2(2) . . . . ?
B11 B5 B10 B9 -101.7(3) . . . . ?
B6 B5 B10 B9 -64.6(3) . . . . ?
C1 B5 B10 B11 99.9(3) . . . . ?
B4 B5 B10 B11 138.0(3) . . . . ?
B6 B5 B10 B11 37.1(2) . . . . ?
B8 B9 B10 B4 100.4(3) . . . . ?
B3 B9 B10 B4 37.0(2) . . . . ?
B12 B9 B10 B4 138.4(3) . . . . ?
B4 B9 B10 B5 -36.6(2) . . . . ?
B8 B9 B10 B5 63.8(3) . . . . ?
B3 B9 B10 B5 0.4(4) . . . . ?
B12 B9 B10 B5 101.7(3) . . . . ?
B4 B9 B10 B12 -138.4(3) . . . . ?
B8 B9 B10 B12 -37.9(3) . . . . ?
B3 B9 B10 B12 -101.3(3) . . . . ?
B4 B9 B10 B11 -100.4(3) . . . . ?
B8 B9 B10 B11 0.0(4) . . . . ?
B3 B9 B10 B11 -63.4(3) . . . . ?
B12 B9 B10 B11 37.9(3) . . . . ?
C2 B7 B11 B6 -39.4(2) . . . . ?
B8 B7 B11 B6 -101.2(3) . . . . ?
B12 B7 B11 B6 -138.6(3) . . . . ?
C2 B7 B11 B5 -0.8(4) . . . . ?
B8 B7 B11 B5 -62.6(3) . . . . ?
B6 B7 B11 B5 38.6(3) . . . . ?
B12 B7 B11 B5 -100.0(3) . . . . ?
C2 B7 B11 B10 61.7(3) . . . . ?
B8 B7 B11 B10 -0.1(4) . . . . ?
B6 B7 B11 B10 101.1(3) . . . . ?
B12 B7 B11 B10 -37.5(3) . . . . ?
C2 B7 B11 B12 99.2(3) . . . . ?
B8 B7 B11 B12 37.4(3) . . . . ?
B6 B7 B11 B12 138.6(3) . . . . ?
C1 B6 B11 B7 98.3(3) . . . . ?
C2 B6 B11 B7 37.8(2) . . . . ?
B5 B6 B11 B7 136.7(3) . . . . ?
C1 B6 B11 B5 -38.4(2) . . . . ?
C2 B6 B11 B5 -98.9(3) . . . . ?
B7 B6 B11 B5 -136.7(3) . . . . ?
C1 B6 B11 B10 -1.5(3) . . . . ?
C2 B6 B11 B10 -62.0(3) . . . . ?
B7 B6 B11 B10 -99.8(3) . . . . ?
B5 B6 B11 B10 36.9(3) . . . . ?
C1 B6 B11 B12 61.2(3) . . . . ?
C2 B6 B11 B12 0.6(3) . . . . ?
B7 B6 B11 B12 -37.2(3) . . . . ?
B5 B6 B11 B12 99.5(3) . . . . ?
C1 B5 B11 B7 0.8(3) . . . . ?
B10 B5 B11 B7 99.8(3) . . . . ?
B4 B5 B11 B7 62.3(3) . . . . ?
B6 B5 B11 B7 -38.6(3) . . . . ?
C1 B5 B11 B6 39.4(2) . . . . ?
B10 B5 B11 B6 138.4(3) . . . . ?
B4 B5 B11 B6 100.9(3) . . . . ?
C1 B5 B11 B10 -99.0(3) . . . . ?
B4 B5 B11 B10 -37.5(2) . . . . ?
B6 B5 B11 B10 -138.4(3) . . . . ?
C1 B5 B11 B12 -62.4(3) . . . . ?
B10 B5 B11 B12 36.6(3) . . . . ?
B4 B5 B11 B12 -0.9(3) . . . . ?
B6 B5 B11 B12 -101.8(3) . . . . ?
B4 B10 B11 B7 -62.8(3) . . . . ?
B5 B10 B11 B7 -100.6(3) . . . . ?
B12 B10 B11 B7 37.9(3) . . . . ?
B9 B10 B11 B7 0.1(4) . . . . ?
B4 B10 B11 B6 0.5(4) . . . . ?
B5 B10 B11 B6 -37.2(3) . . . . ?
B12 B10 B11 B6 101.2(3) . . . . ?
B9 B10 B11 B6 63.4(3) . . . . ?
B4 B10 B11 B5 37.8(2) . . . . ?
B12 B10 B11 B5 138.4(3) . . . . ?
B9 B10 B11 B5 100.7(3) . . . . ?
B4 B10 B11 B12 -100.7(3) . . . . ?
B5 B10 B11 B12 -138.4(3) . . . . ?
B9 B10 B11 B12 -37.8(3) . . . . ?
B4 B10 B12 B8 1.4(4) . . . . ?
B5 B10 B12 B8 -62.5(3) . . . . ?
B9 B10 B12 B8 38.3(3) . . . . ?
B11 B10 B12 B8 -99.9(3) . . . . ?
B4 B10 B12 B7 63.8(3) . . . . ?
B5 B10 B12 B7 0.0(3) . . . . ?
B9 B10 B12 B7 100.7(3) . . . . ?
B11 B10 B12 B7 -37.5(2) . . . . ?
B4 B10 B12 B9 -36.9(3) . . . . ?
B5 B10 B12 B9 -100.7(3) . . . . ?
B11 B10 B12 B9 -138.2(3) . . . . ?
B4 B10 B12 B11 101.3(3) . . . . ?
B5 B10 B12 B11 37.4(2) . . . . ?
B9 B10 B12 B11 138.2(3) . . . . ?
C2 B8 B12 B10 61.7(3) . . . . ?
B7 B8 B12 B10 99.8(3) . . . . ?
B9 B8 B12 B10 -38.3(3) . . . . ?
B3 B8 B12 B10 -2.5(4) . . . . ?
C2 B8 B12 B7 -38.1(2) . . . . ?
B9 B8 B12 B7 -138.0(3) . . . . ?
B3 B8 B12 B7 -102.2(3) . . . . ?
C2 B8 B12 B9 100.0(3) . . . . ?
B7 B8 B12 B9 138.0(3) . . . . ?
B3 B8 B12 B9 35.8(3) . . . . ?
C2 B8 B12 B11 -1.5(3) . . . . ?
B7 B8 B12 B11 36.6(3) . . . . ?
B9 B8 B12 B11 -101.5(3) . . . . ?
B3 B8 B12 B11 -65.7(3) . . . . ?
C2 B7 B12 B10 -62.8(3) . . . . ?
B8 B7 B12 B10 -100.6(3) . . . . ?
B11 B7 B12 B10 37.8(3) . . . . ?
B6 B7 B12 B10 0.6(3) . . . . ?
C2 B7 B12 B8 37.8(2) . . . . ?
B11 B7 B12 B8 138.5(3) . . . . ?
B6 B7 B12 B8 101.2(3) . . . . ?
C2 B7 B12 B9 0.4(4) . . . . ?
B8 B7 B12 B9 -37.4(3) . . . . ?
B11 B7 B12 B9 101.1(3) . . . . ?
B6 B7 B12 B9 63.8(3) . . . . ?
C2 B7 B12 B11 -100.7(3) . . . . ?
B8 B7 B12 B11 -138.5(3) . . . . ?
B6 B7 B12 B11 -37.3(2) . . . . ?
B4 B9 B12 B10 37.1(3) . . . . ?
B8 B9 B12 B10 137.0(3) . . . . ?
B3 B9 B12 B10 101.4(3) . . . . ?
B4 B9 B12 B8 -99.9(3) . . . . ?
B10 B9 B12 B8 -137.0(3) . . . . ?
B3 B9 B12 B8 -35.6(3) . . . . ?
B4 B9 B12 B7 -62.8(3) . . . . ?
B10 B9 B12 B7 -99.9(3) . . . . ?
B8 B9 B12 B7 37.1(3) . . . . ?
B3 B9 B12 B7 1.5(4) . . . . ?
B4 B9 B12 B11 -0.3(4) . . . . ?
B10 B9 B12 B11 -37.4(3) . . . . ?
B8 B9 B12 B11 99.6(3) . . . . ?
B3 B9 B12 B11 63.9(3) . . . . ?
B7 B11 B12 B10 -137.4(3) . . . . ?
B6 B11 B12 B10 -100.2(3) . . . . ?
B5 B11 B12 B10 -36.7(2) . . . . ?
B7 B11 B12 B8 -36.6(3) . . . . ?
B6 B11 B12 B8 0.5(4) . . . . ?
B5 B11 B12 B8 64.1(3) . . . . ?
B10 B11 B12 B8 100.7(3) . . . . ?
B6 B11 B12 B7 37.2(2) . . . . ?
B5 B11 B12 B7 100.7(3) . . . . ?
B10 B11 B12 B7 137.4(3) . . . . ?
B7 B11 B12 B9 -99.9(3) . . . . ?
B6 B11 B12 B9 -62.7(3) . . . . ?
B5 B11 B12 B9 0.8(4) . . . . ?
B10 B11 B12 B9 37.5(3) . . . . ?
B9 B4 C1 C3 149.9(2) . . . . ?
B10 B4 C1 C3 -146.4(3) . . . . ?
B5 B4 C1 C3 -107.6(3) . . . . ?
B3 B4 C1 C3 109.8(3) . . . . ?
B9 B4 C1 C2 0.4(3) . . . . ?
B10 B4 C1 C2 64.0(3) . . . . ?
B5 B4 C1 C2 102.8(2) . . . . ?
B3 B4 C1 C2 -39.8(2) . . . . ?
B9 B4 C1 B5 -102.5(3) . . . . ?
B10 B4 C1 B5 -38.8(2) . . . . ?
B3 B4 C1 B5 -142.6(2) . . . . ?
B9 B4 C1 B6 -65.4(3) . . . . ?
B10 B4 C1 B6 -1.7(3) . . . . ?
B5 B4 C1 B6 37.1(2) . . . . ?
B3 B4 C1 B6 -105.5(3) . . . . ?
B9 B4 C1 B3 40.1(2) . . . . ?
B10 B4 C1 B3 103.8(3) . . . . ?
B5 B4 C1 B3 142.6(2) . . . . ?
B10 B5 C1 C3 150.2(3) . . . . ?
B4 B5 C1 C3 111.6(3) . . . . ?
B11 B5 C1 C3 -146.7(3) . . . . ?
B6 B5 C1 C3 -107.4(3) . . . . ?
B10 B5 C1 C2 -63.6(3) . . . . ?
B4 B5 C1 C2 -102.2(2) . . . . ?
B11 B5 C1 C2 -0.5(3) . . . . ?
B6 B5 C1 C2 38.8(2) . . . . ?
B10 B5 C1 B4 38.7(2) . . . . ?
B11 B5 C1 B4 101.7(3) . . . . ?
B6 B5 C1 B4 141.0(3) . . . . ?
B10 B5 C1 B6 -102.3(3) . . . . ?
B4 B5 C1 B6 -141.0(3) . . . . ?
B11 B5 C1 B6 -39.3(2) . . . . ?
B10 B5 C1 B3 2.7(3) . . . . ?
B4 B5 C1 B3 -35.9(2) . . . . ?
B11 B5 C1 B3 65.8(3) . . . . ?
B6 B5 C1 B3 105.1(3) . . . . ?
C2 B6 C1 C3 -113.7(3) . . . . ?
B11 B6 C1 C3 147.9(3) . . . . ?
B7 B6 C1 C3 -149.9(3) . . . . ?
B5 B6 C1 C3 108.7(3) . . . . ?
B11 B6 C1 C2 -98.3(3) . . . . ?
B7 B6 C1 C2 -36.2(2) . . . . ?
B5 B6 C1 C2 -137.6(3) . . . . ?
C2 B6 C1 B4 100.3(2) . . . . ?
B11 B6 C1 B4 2.0(3) . . . . ?
B7 B6 C1 B4 64.2(3) . . . . ?
B5 B6 C1 B4 -37.3(3) . . . . ?
C2 B6 C1 B5 137.6(3) . . . . ?
B11 B6 C1 B5 39.3(2) . . . . ?
B7 B6 C1 B5 101.4(3) . . . . ?
C2 B6 C1 B3 32.1(2) . . . . ?
B11 B6 C1 B3 -66.2(3) . . . . ?
B7 B6 C1 B3 -4.1(3) . . . . ?
B5 B6 C1 B3 -105.5(3) . . . . ?
C12 B3 C1 C3 3.2(4) . . . . ?
C2 B3 C1 C3 112.8(3) . . . . ?
B8 B3 C1 C3 149.1(3) . . . . ?
B9 B3 C1 C3 -149.2(3) . . . . ?
B4 B3 C1 C3 -110.8(3) . . . . ?
C12 B3 C1 C2 -109.6(3) . . . . ?
B8 B3 C1 C2 36.3(2) . . . . ?
B9 B3 C1 C2 98.0(2) . . . . ?
B4 B3 C1 C2 136.4(2) . . . . ?
C12 B3 C1 B4 113.9(3) . . . . ?
C2 B3 C1 B4 -136.4(2) . . . . ?
B8 B3 C1 B4 -100.2(2) . . . . ?
B9 B3 C1 B4 -38.5(2) . . . . ?
C12 B3 C1 B5 150.0(3) . . . . ?
C2 B3 C1 B5 -100.4(2) . . . . ?
B8 B3 C1 B5 -64.1(3) . . . . ?
B9 B3 C1 B5 -2.4(3) . . . . ?
B4 B3 C1 B5 36.1(2) . . . . ?
C12 B3 C1 B6 -141.6(3) . . . . ?
C2 B3 C1 B6 -32.0(2) . . . . ?
B8 B3 C1 B6 4.3(3) . . . . ?
B9 B3 C1 B6 66.0(3) . . . . ?
B4 B3 C1 B6 104.4(2) . . . . ?
B7 B8 C2 C8 110.6(3) . . . . ?
B12 B8 C2 C8 149.5(3) . . . . ?
B9 B8 C2 C8 -147.3(2) . . . . ?
B3 B8 C2 C8 -107.1(3) . . . . ?
B7 B8 C2 C1 -102.6(3) . . . . ?
B12 B8 C2 C1 -63.8(3) . . . . ?
B9 B8 C2 C1 -0.6(3) . . . . ?
B3 B8 C2 C1 39.7(2) . . . . ?
B12 B8 C2 B7 38.9(2) . . . . ?
B9 B8 C2 B7 102.0(3) . . . . ?
B3 B8 C2 B7 142.3(3) . . . . ?
B7 B8 C2 B6 -36.8(3) . . . . ?
B12 B8 C2 B6 2.0(3) . . . . ?
B9 B8 C2 B6 65.2(3) . . . . ?
B3 B8 C2 B6 105.5(2) . . . . ?
B7 B8 C2 B3 -142.3(3) . . . . ?
B12 B8 C2 B3 -103.4(3) . . . . ?
B9 B8 C2 B3 -40.3(2) . . . . ?
C3 C1 C2 C8 -4.3(4) . . . . ?
B4 C1 C2 C8 144.5(3) . . . . ?
B5 C1 C2 C8 -148.7(3) . . . . ?
B6 C1 C2 C8 -109.5(3) . . . . ?
B3 C1 C2 C8 104.3(3) . . . . ?
C3 C1 C2 B8 -148.7(3) . . . . ?
B4 C1 C2 B8 0.2(3) . . . . ?
B5 C1 C2 B8 66.9(3) . . . . ?
B6 C1 C2 B8 106.2(3) . . . . ?
B3 C1 C2 B8 -40.1(2) . . . . ?
C3 C1 C2 B7 144.4(3) . . . . ?
B4 C1 C2 B7 -66.8(3) . . . . ?
B5 C1 C2 B7 0.0(3) . . . . ?
B6 C1 C2 B7 39.2(2) . . . . ?
B3 C1 C2 B7 -107.0(3) . . . . ?
C3 C1 C2 B6 105.2(3) . . . . ?
B4 C1 C2 B6 -106.0(2) . . . . ?
B5 C1 C2 B6 -39.2(2) . . . . ?
B3 C1 C2 B6 -146.2(2) . . . . ?
C3 C1 C2 B3 -108.6(3) . . . . ?
B4 C1 C2 B3 40.2(2) . . . . ?
B5 C1 C2 B3 107.0(2) . . . . ?
B6 C1 C2 B3 146.2(2) . . . . ?
B8 B7 C2 C8 -107.4(3) . . . . ?
B11 B7 C2 C8 150.6(3) . . . . ?
B6 B7 C2 C8 111.3(3) . . . . ?
B12 B7 C2 C8 -145.8(3) . . . . ?
B11 B7 C2 B8 -102.1(3) . . . . ?
B6 B7 C2 B8 -141.3(3) . . . . ?
B12 B7 C2 B8 -38.5(3) . . . . ?
B8 B7 C2 C1 102.6(3) . . . . ?
B11 B7 C2 C1 0.5(3) . . . . ?
B6 B7 C2 C1 -38.8(2) . . . . ?
B12 B7 C2 C1 64.1(3) . . . . ?
B8 B7 C2 B6 141.3(3) . . . . ?
B11 B7 C2 B6 39.3(3) . . . . ?
B12 B7 C2 B6 102.9(3) . . . . ?
B8 B7 C2 B3 36.2(3) . . . . ?
B11 B7 C2 B3 -65.8(3) . . . . ?
B6 B7 C2 B3 -105.1(3) . . . . ?
B12 B7 C2 B3 -2.3(3) . . . . ?
C1 B6 C2 C8 113.3(3) . . . . ?
B11 B6 C2 C8 -147.9(3) . . . . ?
B7 B6 C2 C8 -109.1(3) . . . . ?
B5 B6 C2 C8 149.7(3) . . . . ?
C1 B6 C2 B8 -100.5(3) . . . . ?
B11 B6 C2 B8 -1.7(3) . . . . ?
B7 B6 C2 B8 37.1(3) . . . . ?
B5 B6 C2 B8 -64.1(3) . . . . ?
B11 B6 C2 C1 98.8(2) . . . . ?
B7 B6 C2 C1 137.6(3) . . . . ?
B5 B6 C2 C1 36.4(2) . . . . ?
C1 B6 C2 B7 -137.6(3) . . . . ?
B11 B6 C2 B7 -38.7(2) . . . . ?
B5 B6 C2 B7 -101.2(3) . . . . ?
C1 B6 C2 B3 -32.1(2) . . . . ?
B11 B6 C2 B3 66.7(3) . . . . ?
B7 B6 C2 B3 105.4(3) . . . . ?
B5 B6 C2 B3 4.3(3) . . . . ?
C12 B3 C2 C8 -6.6(4) . . . . ?
C1 B3 C2 C8 -115.0(3) . . . . ?
B8 B3 C2 C8 108.3(3) . . . . ?
B9 B3 C2 C8 147.8(3) . . . . ?
B4 B3 C2 C8 -151.6(3) . . . . ?
C12 B3 C2 B8 -114.9(3) . . . . ?
C1 B3 C2 B8 136.7(2) . . . . ?
B9 B3 C2 B8 39.5(2) . . . . ?
B4 B3 C2 B8 100.1(3) . . . . ?
C12 B3 C2 C1 108.3(3) . . . . ?
B8 B3 C2 C1 -136.7(2) . . . . ?
B9 B3 C2 C1 -97.3(2) . . . . ?
B4 B3 C2 C1 -36.6(2) . . . . ?
C12 B3 C2 B7 -151.3(3) . . . . ?
C1 B3 C2 B7 100.3(3) . . . . ?
B8 B3 C2 B7 -36.4(3) . . . . ?
B9 B3 C2 B7 3.1(3) . . . . ?
B4 B3 C2 B7 63.7(3) . . . . ?
C12 B3 C2 B6 140.3(3) . . . . ?
C1 B3 C2 B6 32.0(2) . . . . ?
B8 B3 C2 B6 -104.7(3) . . . . ?
B9 B3 C2 B6 -65.2(3) . . . . ?
B4 B3 C2 B6 -4.6(3) . . . . ?
C7 N1 C3 C4 -0.2(5) . . . . ?
C7 N1 C3 C1 -179.6(3) . . . . ?
C2 C1 C3 N1 -5.4(4) . . . . ?
B4 C1 C3 N1 -151.1(3) . . . . ?
B5 C1 C3 N1 136.4(3) . . . . ?
B6 C1 C3 N1 65.6(3) . . . . ?
B3 C1 C3 N1 -78.1(3) . . . . ?
C2 C1 C3 C4 175.1(3) . . . . ?
B4 C1 C3 C4 29.5(4) . . . . ?
B5 C1 C3 C4 -43.1(4) . . . . ?
B6 C1 C3 C4 -113.8(3) . . . . ?
B3 C1 C3 C4 102.5(3) . . . . ?
N1 C3 C4 C5 -0.2(5) . . . . ?
C1 C3 C4 C5 179.2(3) . . . . ?
C3 C4 C5 C6 0.7(5) . . . . ?
C4 C5 C6 C7 -0.8(6) . . . . ?
C3 N1 C7 C6 0.1(6) . . . . ?
C5 C6 C7 N1 0.4(7) . . . . ?
B8 C2 C8 C9 -127.9(3) . . . . ?
C1 C2 C8 C9 90.1(3) . . . . ?
B7 C2 C8 C9 -55.8(4) . . . . ?
B6 C2 C8 C9 17.0(4) . . . . ?
B3 C2 C8 C9 161.5(3) . . . . ?
C2 C8 C9 C10 179.5(3) . . . . ?
C8 C9 C10 C11 -173.5(4) . . . . ?
C2 B3 C12 C17 -116.8(3) . . . . ?
C1 B3 C12 C17 -48.6(4) . . . . ?
B8 B3 C12 C17 173.6(3) . . . . ?
B9 B3 C12 C17 96.0(4) . . . . ?
B4 B3 C12 C17 20.6(5) . . . . ?
C2 B3 C12 C13 64.9(4) . . . . ?
C1 B3 C12 C13 133.0(3) . . . . ?
B8 B3 C12 C13 -4.8(5) . . . . ?
B9 B3 C12 C13 -82.4(4) . . . . ?
B4 B3 C12 C13 -157.8(3) . . . . ?
C17 C12 C13 C14 1.1(5) . . . . ?
B3 C12 C13 C14 179.6(3) . . . . ?
C12 C13 C14 C15 -0.5(5) . . . . ?
C12 C13 C14 C18 -179.8(3) . . . . ?
C13 C14 C15 C16 -0.6(5) . . . . ?
C18 C14 C15 C16 178.6(3) . . . . ?
C13 C14 C15 C19 179.3(3) . . . . ?
C18 C14 C15 C19 -1.5(5) . . . . ?
C14 C15 C16 C17 1.1(5) . . . . ?
C19 C15 C16 C17 -178.8(3) . . . . ?
C15 C16 C17 C12 -0.5(5) . . . . ?
C13 C12 C17 C16 -0.6(5) . . . . ?
B3 C12 C17 C16 -179.1(3) . . . . ?
